data_7021345
loop_
_publ_author_name
'Habata, Yoichi'
'Oyama, Yosuke'
'Ikeda, Mari'
'Kuwahara, Shunsuke'

_publ_section_title
;
 Argentivorous molecules with two kinds of aromatic side-arms:
 intramolecular competition between side-arms.
;
_journal_issue 23
_journal_name_full 'Dalton transactions (Cambridge, England : 2003)'
_journal_page_first 8212
_journal_page_last 8217
_journal_paper_doi 10.1039/c3dt00034f
_journal_volume 42
_journal_year 2013
_chemical_formula_sum 'C53 H48 Ag F7 N4 O3 S'
_chemical_formula_weight 1061.88
_chemical_name_systematic
;
?
;
_space_group_IT_number 14
_symmetry_cell_setting monoclinic
_symmetry_space_group_name_Hall '-P 2ybc'
_symmetry_space_group_name_H-M 'P 1 21/c 1'
_atom_sites_solution_hydrogens geom
_atom_sites_solution_primary direct
_atom_sites_solution_secondary difmap
_audit_creation_method SHELXL-97
_cell_angle_alpha 90.00
_cell_angle_beta 112.169(3)
_cell_angle_gamma 90.00
_cell_formula_units_Z 4
_cell_length_a 14.8401(8)
_cell_length_b 14.3569(8)
_cell_length_c 23.2128(11)
_cell_measurement_temperature 223
_cell_volume 4580.1(4)
_computing_cell_refinement 'Bruker SMART'
_computing_data_collection 'Bruker SMART'
_computing_data_reduction 'Bruker SAINT'
_computing_molecular_graphics 'Bruker SHELXTL'
_computing_publication_material 'Bruker SHELXTL'
_computing_structure_refinement 'SHELXL-97 (Sheldrick, 1997)'
_computing_structure_solution 'SHELXS-97 (Sheldrick, 1990)'
_diffrn_ambient_temperature 223
_diffrn_detector_area_resol_mean 8.366
_diffrn_measured_fraction_theta_full 0.995
_diffrn_measured_fraction_theta_max 0.995
_diffrn_measurement_device_type 'CCD area detector'
_diffrn_measurement_method 'phi and omega scans'
_diffrn_radiation_monochromator graphite
_diffrn_radiation_source 'fine-focus sealed tube'
_diffrn_radiation_type MoK\a
_diffrn_radiation_wavelength 0.71073
_diffrn_reflns_av_R_equivalents 0.0202
_diffrn_reflns_av_sigmaI/netI 0.0216
_diffrn_reflns_limit_h_max 13
_diffrn_reflns_limit_h_min -19
_diffrn_reflns_limit_k_max 17
_diffrn_reflns_limit_k_min -19
_diffrn_reflns_limit_l_max 30
_diffrn_reflns_limit_l_min -30
_diffrn_reflns_number 33769
_diffrn_reflns_theta_full 28.33
_diffrn_reflns_theta_max 28.33
_diffrn_reflns_theta_min 1.48
_exptl_absorpt_coefficient_mu 0.565
_exptl_absorpt_correction_T_max 0.8094
_exptl_absorpt_correction_T_min 0.6715
_exptl_absorpt_correction_type empirical
_exptl_absorpt_process_details 'SADABS, Sheldrick, 1996'
_exptl_crystal_colour yellow
_exptl_crystal_density_diffrn 1.540
_exptl_crystal_density_method 'not measured'
_exptl_crystal_description block
_exptl_crystal_F_000 2176
_exptl_crystal_size_max 0.77
_exptl_crystal_size_mid 0.75
_exptl_crystal_size_min 0.39
_refine_diff_density_max 0.665
_refine_diff_density_min -0.427
_refine_diff_density_rms 0.056
_refine_ls_extinction_method none
_refine_ls_goodness_of_fit_ref 1.054
_refine_ls_hydrogen_treatment constr
_refine_ls_matrix_type full
_refine_ls_number_parameters 670
_refine_ls_number_reflns 11379
_refine_ls_number_restraints 0
_refine_ls_restrained_S_all 1.054
_refine_ls_R_factor_all 0.0357
_refine_ls_R_factor_gt 0.0298
_refine_ls_shift/su_max 0.003
_refine_ls_shift/su_mean 0.000
_refine_ls_structure_factor_coef Fsqd
_refine_ls_weighting_details 'calc w=1/[\s^2^(Fo^2^)+(0.0468P)^2^+1.3078P] where P=(Fo^2^+2Fc^2^)/3'
_refine_ls_weighting_scheme calc
_refine_ls_wR_factor_gt 0.0796
_refine_ls_wR_factor_ref 0.0833
_reflns_number_gt 9826
_reflns_number_total 11379
_reflns_threshold_expression >2sigma(I)
_cod_data_source_file c3dt00034f.txt
_cod_data_source_block 3_AgOTf
_cod_depositor_comments
;
The following automatic conversions were performed:

'_symmetry_cell_setting' value 'Monoclinic' changed to 'monoclinic'
according to /home/saulius/struct/CIF-dictionaries/cif_core.dic
dictionary named 'cif_core.dic' version 2.4.2 from 2011-04-26.

Automatic conversion script
Id: cif_fix_values 1891 2012-01-12 08:04:46Z andrius 
;
_cod_original_sg_symbol_H-M P2(1)/c
_cod_database_code 7021345

loop_
_symmetry_equiv_pos_as_xyz
'x, y, z'
'-x, y+1/2, -z+1/2'
'-x, -y, -z'
'x, -y-1/2, z-1/2'

loop_
_atom_site_label
_atom_site_type_symbol
_atom_site_fract_x
_atom_site_fract_y
_atom_site_fract_z
_atom_site_U_iso_or_equiv
_atom_site_adp_type
_atom_site_occupancy
_atom_site_symmetry_multiplicity
_atom_site_calc_flag
_atom_site_refinement_flags
Ag1 Ag 0.783771(8) 0.605902(8) 0.748663(5) 0.02921(5) Uani 1 1 d .
F1 F 0.60570(13) 0.32243(11) 0.97502(8) 0.0774(4) Uani 1 1 d .
F2 F 0.81042(12) 0.56621(13) 1.08229(6) 0.0773(5) Uani 1 1 d .
F3 F 0.50530(11) 0.91499(11) 0.45548(7) 0.0670(4) Uani 1 1 d .
F4 F 0.59262(11) 0.62397(10) 0.40139(6) 0.0645(4) Uani 1 1 d .
N1 N 0.71183(10) 0.52331(10) 0.81587(6) 0.0303(3) Uani 1 1 d .
N2 N 0.73504(9) 0.73551(9) 0.79954(6) 0.0282(3) Uani 1 1 d .
N3 N 0.67763(9) 0.70494(10) 0.66129(6) 0.0290(3) Uani 1 1 d .
N4 N 0.65925(9) 0.49574(9) 0.67718(6) 0.0291(3) Uani 1 1 d .
C1 C 0.65213(12) 0.59828(11) 0.82656(8) 0.0311(3) Uani 1 1 d .
H1A H 0.6280 0.5779 0.8584 0.038(5) Uiso 1 1 d R
H1B H 0.5956 0.6089 0.7880 0.029(5) Uiso 1 1 d R
C2 C 0.70616(12) 0.68930(12) 0.84703(7) 0.0318(3) Uani 1 1 d .
H2A H 0.6650 0.7322 0.8591 0.033(5) Uiso 1 1 d R
H2B H 0.7649 0.6776 0.8840 0.029(5) Uiso 1 1 d R
C3 C 0.64819(12) 0.77708(12) 0.75048(8) 0.0316(3) Uani 1 1 d .
H3A H 0.6339 0.8369 0.7655 0.040(5) Uiso 1 1 d R
H3B H 0.5923 0.7360 0.7434 0.038(5) Uiso 1 1 d R
C4 C 0.66019(12) 0.79266(12) 0.68872(8) 0.0329(3) Uani 1 1 d .
H4A H 0.6014 0.8225 0.6594 0.034(5) Uiso 1 1 d R
H4B H 0.7150 0.8350 0.6954 0.034(5) Uiso 1 1 d R
C5 C 0.58700(11) 0.65056(12) 0.63395(7) 0.0302(3) Uani 1 1 d .
H5A H 0.5453 0.6802 0.5950 0.033(5) Uiso 1 1 d R
H5B H 0.5523 0.6522 0.6625 0.025(4) Uiso 1 1 d R
C6 C 0.60350(12) 0.54981(12) 0.62088(7) 0.0314(3) Uani 1 1 d .
H6A H 0.5402 0.5198 0.5998 0.036(5) Uiso 1 1 d R
H6B H 0.6383 0.5482 0.5924 0.024(4) Uiso 1 1 d R
C7 C 0.59612(12) 0.46933(12) 0.71113(8) 0.0322(3) Uani 1 1 d .
H7A H 0.5572 0.4151 0.6906 0.034(5) Uiso 1 1 d R
H7B H 0.5511 0.5207 0.7081 0.032(5) Uiso 1 1 d R
C8 C 0.65082(13) 0.44638(12) 0.77941(8) 0.0336(3) Uani 1 1 d .
H8A H 0.6036 0.4293 0.7979 0.034(5) Uiso 1 1 d R
H8B H 0.6923 0.3920 0.7824 0.037(5) Uiso 1 1 d R
C9 C 0.79067(13) 0.49162(14) 0.87366(8) 0.0369(4) Uani 1 1 d .
H9A H 0.8420 0.5390 0.8860 0.030(5) Uiso 1 1 d R
H9B H 0.8187 0.4345 0.8643 0.045(6) Uiso 1 1 d R
C10 C 0.76171(14) 0.47258(14) 0.92866(8) 0.0397(4) Uani 1 1 d .
C11 C 0.69672(16) 0.40203(14) 0.92711(10) 0.0449(4) Uani 1 1 d .
H11 H 0.6718 0.3625 0.8924 0.048(6) Uiso 1 1 d R
C12 C 0.66939(18) 0.39103(16) 0.97726(11) 0.0538(6) Uani 1 1 d .
C13 C 0.70589(19) 0.44535(18) 1.03029(10) 0.0594(6) Uani 1 1 d .
H13 H 0.6865 0.4369 1.0641 0.054(6) Uiso 1 1 d R
C14 C 0.77137(18) 0.51155(18) 1.03066(9) 0.0563(6) Uani 1 1 d .
C15 C 0.79991(15) 0.52841(16) 0.98156(9) 0.0472(5) Uani 1 1 d .
H15 H 0.8441 0.5765 0.9837 0.048(6) Uiso 1 1 d R
C16 C 0.80556(12) 0.81119(11) 0.83039(8) 0.0311(3) Uani 1 1 d .
H16A H 0.7806 0.8468 0.8572 0.035(5) Uiso 1 1 d R
H16B H 0.8093 0.8536 0.7983 0.034(5) Uiso 1 1 d R
C17 C 0.90716(11) 0.77787(11) 0.86909(8) 0.0295(3) Uani 1 1 d .
C18 C 0.94183(12) 0.77342(11) 0.93455(8) 0.0322(3) Uani 1 1 d .
C19 C 0.88394(13) 0.79377(13) 0.97037(8) 0.0387(4) Uani 1 1 d .
H19 H 0.8186 0.8116 0.9497 0.038(5) Uiso 1 1 d R
C20 C 0.92116(15) 0.78799(16) 1.03361(9) 0.0478(5) Uani 1 1 d .
H20 H 0.8808 0.8010 1.0556 0.057(7) Uiso 1 1 d R
C21 C 1.01913(16) 0.76289(17) 1.06685(9) 0.0517(5) Uani 1 1 d .
H21 H 1.0437 0.7595 1.1105 0.065(7) Uiso 1 1 d R
C22 C 1.07740(15) 0.74376(16) 1.03545(9) 0.0480(5) Uani 1 1 d .
H22 H 1.1427 0.7275 1.0578 0.066(7) Uiso 1 1 d R
C23 C 1.04171(13) 0.74778(12) 0.96910(8) 0.0359(4) Uani 1 1 d .
C24 C 1.10255(13) 0.73062(13) 0.93739(9) 0.0398(4) Uani 1 1 d .
H24 H 1.1680 0.7154 0.9602 0.045(6) Uiso 1 1 d R
C25 C 1.07017(13) 0.73529(12) 0.87302(8) 0.0342(3) Uani 1 1 d .
C26 C 1.13502(14) 0.72262(13) 0.84089(10) 0.0409(4) Uani 1 1 d .
H26 H 1.2011 0.7103 0.8640 0.055(6) Uiso 1 1 d R
C27 C 1.10343(15) 0.72794(14) 0.77834(10) 0.0433(4) Uani 1 1 d .
H27 H 1.1473 0.7197 0.7583 0.059(7) Uiso 1 1 d R
C28 C 1.00383(15) 0.74606(14) 0.74304(9) 0.0416(4) Uani 1 1 d .
H28 H 0.9816 0.7484 0.6994 0.055(7) Uiso 1 1 d R
C29 C 0.93993(13) 0.76005(12) 0.77166(8) 0.0354(4) Uani 1 1 d .
H29 H 0.8743 0.7721 0.7472 0.037(5) Uiso 1 1 d R
C30 C 0.96997(12) 0.75694(11) 0.83790(8) 0.0305(3) Uani 1 1 d .
C31 C 0.72910(12) 0.71691(13) 0.61798(7) 0.0335(3) Uani 1 1 d .
H31A H 0.7661 0.6599 0.6190 0.033(5) Uiso 1 1 d R
H31B H 0.7762 0.7677 0.6336 0.033(5) Uiso 1 1 d R
C32 C 0.66587(12) 0.73770(13) 0.55081(8) 0.0352(4) Uani 1 1 d .
C33 C 0.61374(13) 0.82094(14) 0.53360(9) 0.0407(4) Uani 1 1 d .
H33 H 0.6187 0.8671 0.5634 0.043(6) Uiso 1 1 d R
C34 C 0.55475(14) 0.83383(16) 0.47190(9) 0.0464(5) Uani 1 1 d .
C35 C 0.54409(14) 0.76895(17) 0.42618(9) 0.0484(5) Uani 1 1 d .
H35 H 0.5027 0.7790 0.3846 0.061(7) Uiso 1 1 d R
C36 C 0.59749(14) 0.68890(15) 0.44477(8) 0.0446(4) Uani 1 1 d .
C37 C 0.65810(13) 0.67155(14) 0.50568(8) 0.0384(4) Uani 1 1 d .
H37 H 0.6936 0.6157 0.5163 0.052(7) Uiso 1 1 d R
C38 C 0.70075(12) 0.41158(12) 0.65926(8) 0.0332(3) Uani 1 1 d .
H38A H 0.6498 0.3799 0.6249 0.026(4) Uiso 1 1 d R
H38B H 0.7240 0.3685 0.6946 0.033(5) Uiso 1 1 d R
C39 C 0.78399(12) 0.43629(11) 0.63962(8) 0.0315(3) Uani 1 1 d .
C40 C 0.77499(12) 0.43468(12) 0.57678(8) 0.0338(3) Uani 1 1 d .
C41 C 0.68923(14) 0.40308(14) 0.52655(9) 0.0418(4) Uani 1 1 d .
H41 H 0.6355 0.3823 0.5351 0.042(6) Uiso 1 1 d R
C42 C 0.68435(16) 0.40274(15) 0.46665(10) 0.0489(5) Uani 1 1 d .
H42 H 0.6274 0.3814 0.4347 0.066(8) Uiso 1 1 d R
C43 C 0.76292(16) 0.43374(17) 0.45172(9) 0.0517(5) Uani 1 1 d .
H43 H 0.7580 0.4336 0.4101 0.068(8) Uiso 1 1 d R
C44 C 0.84546(15) 0.46347(15) 0.49733(9) 0.0459(4) Uani 1 1 d .
H44 H 0.8975 0.4843 0.4870 0.049(6) Uiso 1 1 d R
C45 C 0.85519(13) 0.46407(13) 0.56090(8) 0.0366(4) Uani 1 1 d .
C46 C 0.94189(13) 0.49101(13) 0.60784(9) 0.0384(4) Uani 1 1 d .
H46 H 0.9941 0.5104 0.5972 0.045(6) Uiso 1 1 d R
C47 C 0.95351(12) 0.48986(12) 0.66984(8) 0.0350(4) Uani 1 1 d .
C48 C 1.04457(14) 0.51230(13) 0.71813(9) 0.0428(4) Uani 1 1 d .
H48 H 1.0974 0.5296 0.7075 0.048(6) Uiso 1 1 d R
C49 C 1.05628(15) 0.50933(14) 0.77870(9) 0.0479(5) Uani 1 1 d .
H49 H 1.1169 0.5242 0.8097 0.058(7) Uiso 1 1 d R
C50 C 0.97789(15) 0.48385(14) 0.79565(9) 0.0439(4) Uani 1 1 d .
H50 H 0.9865 0.4825 0.8379 0.044(6) Uiso 1 1 d R
C51 C 0.88952(13) 0.46113(12) 0.75131(8) 0.0368(4) Uani 1 1 d .
H51 H 0.8383 0.4440 0.7636 0.038(5) Uiso 1 1 d R
C52 C 0.87329(12) 0.46302(11) 0.68622(8) 0.0318(3) Uani 1 1 d .
S1 S 0.35979(3) 0.67905(3) 0.72804(2) 0.03728(10) Uani 1 1 d .
F5 F 0.30264(16) 0.59163(17) 0.80648(12) 0.1184(9) Uani 1 1 d .
F6 F 0.42616(10) 0.53004(11) 0.79635(9) 0.0832(5) Uani 1 1 d .
F7 F 0.28377(13) 0.51516(13) 0.72584(14) 0.1257(9) Uani 1 1 d .
O1 O 0.26360(11) 0.71268(13) 0.69599(8) 0.0616(4) Uani 1 1 d .
O2 O 0.40779(13) 0.64625(18) 0.68909(9) 0.0797(6) Uani 1 1 d .
O3 O 0.42198(15) 0.73350(12) 0.77868(8) 0.0741(6) Uani 1 1 d .
C53 C 0.34322(16) 0.57345(17) 0.76545(14) 0.0617(6) Uani 1 1 d .

loop_
_atom_site_aniso_label
_atom_site_aniso_U_11
_atom_site_aniso_U_22
_atom_site_aniso_U_33
_atom_site_aniso_U_23
_atom_site_aniso_U_13
_atom_site_aniso_U_12
Ag1 0.02884(7) 0.03189(7) 0.02764(7) -0.00022(4) 0.01149(5) 0.00132(4)
F1 0.0966(11) 0.0683(9) 0.0940(11) 0.0189(8) 0.0663(10) 0.0028(8)
F2 0.0948(11) 0.0979(12) 0.0320(6) -0.0031(7) 0.0159(7) 0.0292(9)
F3 0.0682(9) 0.0749(9) 0.0572(8) 0.0302(7) 0.0228(7) 0.0246(7)
F4 0.0826(10) 0.0703(9) 0.0320(6) -0.0078(6) 0.0119(6) -0.0184(7)
N1 0.0303(7) 0.0317(7) 0.0287(6) 0.0012(5) 0.0111(5) 0.0008(5)
N2 0.0284(6) 0.0301(7) 0.0271(6) -0.0005(5) 0.0116(5) -0.0005(5)
N3 0.0264(6) 0.0333(7) 0.0274(6) 0.0021(5) 0.0102(5) -0.0016(5)
N4 0.0290(6) 0.0301(7) 0.0273(6) 0.0004(5) 0.0096(5) -0.0003(5)
C1 0.0301(8) 0.0338(8) 0.0325(8) 0.0018(6) 0.0152(6) -0.0002(6)
C2 0.0346(8) 0.0353(8) 0.0298(7) -0.0020(6) 0.0170(6) -0.0015(7)
C3 0.0298(8) 0.0319(8) 0.0334(8) 0.0006(7) 0.0122(6) 0.0033(6)
C4 0.0333(8) 0.0302(8) 0.0331(8) 0.0045(6) 0.0104(7) 0.0011(6)
C5 0.0240(7) 0.0356(8) 0.0292(7) 0.0033(6) 0.0081(6) 0.0002(6)
C6 0.0285(7) 0.0366(9) 0.0257(7) 0.0004(6) 0.0062(6) -0.0025(6)
C7 0.0302(8) 0.0339(8) 0.0325(8) -0.0001(7) 0.0117(6) -0.0046(6)
C8 0.0370(9) 0.0306(8) 0.0341(8) 0.0010(7) 0.0144(7) -0.0038(7)
C9 0.0347(8) 0.0450(10) 0.0307(8) 0.0028(7) 0.0119(7) 0.0052(7)
C10 0.0413(9) 0.0473(10) 0.0302(8) 0.0090(7) 0.0134(7) 0.0148(8)
C11 0.0505(11) 0.0472(11) 0.0404(10) 0.0101(8) 0.0212(9) 0.0126(8)
C12 0.0592(13) 0.0541(13) 0.0593(13) 0.0215(10) 0.0353(11) 0.0197(10)
C13 0.0756(16) 0.0693(15) 0.0445(11) 0.0212(11) 0.0353(11) 0.0342(13)
C14 0.0666(14) 0.0694(15) 0.0304(9) 0.0074(9) 0.0155(9) 0.0307(12)
C15 0.0496(11) 0.0555(12) 0.0320(9) 0.0051(8) 0.0102(8) 0.0141(10)
C16 0.0329(8) 0.0288(8) 0.0322(8) -0.0016(6) 0.0130(6) 0.0005(6)
C17 0.0305(8) 0.0247(7) 0.0345(8) -0.0025(6) 0.0135(6) -0.0032(6)
C18 0.0342(8) 0.0280(8) 0.0353(8) -0.0023(6) 0.0142(7) -0.0021(6)
C19 0.0362(9) 0.0446(10) 0.0372(9) -0.0073(8) 0.0161(7) -0.0014(7)
C20 0.0495(11) 0.0604(13) 0.0388(10) -0.0051(9) 0.0228(9) 0.0002(9)
C21 0.0536(12) 0.0667(14) 0.0336(9) 0.0029(9) 0.0149(8) 0.0036(10)
C22 0.0441(11) 0.0572(12) 0.0380(10) 0.0072(9) 0.0100(8) 0.0091(9)
C23 0.0354(9) 0.0358(9) 0.0359(8) 0.0021(7) 0.0130(7) 0.0026(7)
C24 0.0336(9) 0.0422(10) 0.0415(9) 0.0048(8) 0.0118(7) 0.0081(7)
C25 0.0352(8) 0.0288(8) 0.0423(9) -0.0002(7) 0.0186(7) 0.0023(6)
C26 0.0372(9) 0.0375(9) 0.0533(11) -0.0023(8) 0.0232(8) 0.0017(7)
C27 0.0481(11) 0.0395(10) 0.0545(11) -0.0052(8) 0.0335(9) -0.0005(8)
C28 0.0507(11) 0.0402(10) 0.0406(10) -0.0026(8) 0.0249(8) -0.0027(8)
C29 0.0381(9) 0.0336(9) 0.0371(9) -0.0023(7) 0.0174(7) -0.0025(7)
C30 0.0336(8) 0.0250(7) 0.0350(8) -0.0015(6) 0.0153(7) -0.0026(6)
C31 0.0272(7) 0.0458(10) 0.0273(7) 0.0032(7) 0.0099(6) -0.0034(7)
C32 0.0295(8) 0.0472(10) 0.0295(8) 0.0063(7) 0.0118(6) -0.0060(7)
C33 0.0401(9) 0.0489(11) 0.0351(9) 0.0066(8) 0.0165(7) -0.0018(8)
C34 0.0397(10) 0.0606(13) 0.0407(10) 0.0199(9) 0.0172(8) 0.0038(9)
C35 0.0378(10) 0.0732(14) 0.0304(9) 0.0139(9) 0.0083(7) -0.0086(9)
C36 0.0449(10) 0.0581(12) 0.0292(8) 0.0003(8) 0.0123(7) -0.0165(9)
C37 0.0362(9) 0.0465(10) 0.0319(8) 0.0053(7) 0.0124(7) -0.0065(8)
C38 0.0337(8) 0.0319(8) 0.0331(8) -0.0031(7) 0.0116(7) -0.0005(6)
C39 0.0320(8) 0.0272(8) 0.0343(8) -0.0030(6) 0.0113(6) 0.0019(6)
C40 0.0335(8) 0.0329(8) 0.0335(8) -0.0045(7) 0.0110(7) 0.0028(7)
C41 0.0341(9) 0.0506(11) 0.0383(9) -0.0079(8) 0.0110(8) -0.0018(8)
C42 0.0434(11) 0.0601(13) 0.0364(10) -0.0101(9) 0.0073(8) -0.0015(9)
C43 0.0563(12) 0.0665(14) 0.0319(9) -0.0043(9) 0.0161(9) 0.0040(10)
C44 0.0469(11) 0.0537(12) 0.0413(10) -0.0008(9) 0.0215(8) 0.0009(9)
C45 0.0375(9) 0.0359(9) 0.0371(9) -0.0022(7) 0.0149(7) 0.0036(7)
C46 0.0347(9) 0.0373(9) 0.0443(10) 0.0006(7) 0.0161(8) 0.0000(7)
C47 0.0319(8) 0.0298(8) 0.0399(9) -0.0031(7) 0.0095(7) 0.0009(6)
C48 0.0336(9) 0.0380(10) 0.0496(11) -0.0024(8) 0.0076(8) -0.0042(7)
C49 0.0403(10) 0.0432(11) 0.0447(10) -0.0062(8) -0.0018(8) -0.0052(8)
C50 0.0495(11) 0.0397(10) 0.0342(9) -0.0037(8) 0.0063(8) 0.0027(8)
C51 0.0396(9) 0.0330(8) 0.0350(8) -0.0041(7) 0.0108(7) 0.0056(7)
C52 0.0331(8) 0.0266(8) 0.0336(8) -0.0033(6) 0.0102(6) 0.0035(6)
S1 0.0356(2) 0.0414(2) 0.0332(2) -0.00601(17) 0.01100(17) -0.00378(17)
F5 0.1041(15) 0.1425(18) 0.149(2) 0.0808(16) 0.0934(15) 0.0427(13)
F6 0.0477(8) 0.0587(9) 0.1355(15) 0.0330(9) 0.0256(9) 0.0110(6)
F7 0.0699(11) 0.0559(10) 0.214(2) -0.0078(13) 0.0106(13) -0.0296(8)
O1 0.0442(8) 0.0724(11) 0.0659(10) 0.0143(8) 0.0182(7) 0.0142(7)
O2 0.0570(10) 0.1326(18) 0.0612(11) -0.0089(11) 0.0354(9) 0.0063(11)
O3 0.0991(14) 0.0455(9) 0.0493(9) -0.0075(7) -0.0043(9) -0.0135(9)
C53 0.0365(10) 0.0457(12) 0.101(2) 0.0101(12) 0.0235(12) -0.0016(9)

loop_
_atom_type_symbol
_atom_type_description
_atom_type_scat_dispersion_real
_atom_type_scat_dispersion_imag
_atom_type_scat_source
C C 0.0033 0.0016 'International Tables Vol C Tables 4.2.6.8 and 6.1.1.4'
H H 0.0000 0.0000 'International Tables Vol C Tables 4.2.6.8 and 6.1.1.4'
N N 0.0061 0.0033 'International Tables Vol C Tables 4.2.6.8 and 6.1.1.4'
O O 0.0106 0.0060 'International Tables Vol C Tables 4.2.6.8 and 6.1.1.4'
F F 0.0171 0.0103 'International Tables Vol C Tables 4.2.6.8 and 6.1.1.4'
S S 0.1246 0.1234 'International Tables Vol C Tables 4.2.6.8 and 6.1.1.4'
Ag Ag -0.8971 1.1015 'International Tables Vol C Tables 4.2.6.8 and 6.1.1.4'

loop_
_geom_angle_atom_site_label_1
_geom_angle_atom_site_label_2
_geom_angle_atom_site_label_3
_geom_angle
N2 Ag1 N3 75.43(4)
N2 Ag1 N1 77.66(4)
N3 Ag1 N1 119.45(4)
N2 Ag1 N4 121.09(4)
N3 Ag1 N4 74.99(4)
N1 Ag1 N4 74.53(4)
C1 N1 C8 111.44(13)
C1 N1 C9 113.07(13)
C8 N1 C9 113.19(14)
C1 N1 Ag1 100.62(9)
C8 N1 Ag1 108.15(10)
C9 N1 Ag1 109.52(10)
C2 N2 C3 109.84(12)
C2 N2 C16 108.46(12)
C3 N2 C16 108.91(13)
C2 N2 Ag1 103.82(9)
C3 N2 Ag1 105.28(9)
C16 N2 Ag1 120.18(9)
C5 N3 C4 110.91(13)
C5 N3 C31 112.86(13)
C4 N3 C31 114.32(13)
C5 N3 Ag1 103.99(9)
C4 N3 Ag1 107.18(9)
C31 N3 Ag1 106.78(9)
C6 N4 C7 110.45(12)
C6 N4 C38 109.45(13)
C7 N4 C38 110.65(13)
C6 N4 Ag1 106.24(9)
C7 N4 Ag1 105.30(9)
C38 N4 Ag1 114.60(10)
N1 C1 C2 113.75(14)
N1 C1 H1A 108.8
C2 C1 H1A 108.8
N1 C1 H1B 108.8
C2 C1 H1B 108.8
H1A C1 H1B 107.7
N2 C2 C1 114.89(13)
N2 C2 H2A 108.5
C1 C2 H2A 108.6
N2 C2 H2B 108.5
C1 C2 H2B 108.5
H2A C2 H2B 107.5
N2 C3 C4 113.83(13)
N2 C3 H3A 108.8
C4 C3 H3A 108.8
N2 C3 H3B 108.8
C4 C3 H3B 108.8
H3A C3 H3B 107.7
N3 C4 C3 112.42(13)
N3 C4 H4A 109.1
C3 C4 H4A 109.1
N3 C4 H4B 109.1
C3 C4 H4B 109.1
H4A C4 H4B 107.9
N3 C5 C6 113.64(13)
N3 C5 H5A 108.8
C6 C5 H5A 108.8
N3 C5 H5B 108.8
C6 C5 H5B 108.9
H5A C5 H5B 107.7
N4 C6 C5 113.78(13)
N4 C6 H6A 108.8
C5 C6 H6A 108.8
N4 C6 H6B 108.8
C5 C6 H6B 108.8
H6A C6 H6B 107.7
N4 C7 C8 114.44(13)
N4 C7 H7A 108.6
C8 C7 H7A 108.7
N4 C7 H7B 108.7
C8 C7 H7B 108.6
H7A C7 H7B 107.6
N1 C8 C7 114.00(14)
N1 C8 H8A 108.8
C7 C8 H8A 108.8
N1 C8 H8B 108.8
C7 C8 H8B 108.7
H8A C8 H8B 107.6
N1 C9 C10 116.09(14)
N1 C9 H9A 108.3
C10 C9 H9A 108.3
N1 C9 H9B 108.2
C10 C9 H9B 108.3
H9A C9 H9B 107.4
C11 C10 C15 119.28(18)
C11 C10 C9 121.57(18)
C15 C10 C9 119.14(19)
C12 C11 C10 118.9(2)
C12 C11 H11 120.6
C10 C11 H11 120.5
F1 C12 C11 118.4(2)
F1 C12 C13 118.6(2)
C11 C12 C13 123.1(2)
C14 C13 C12 116.1(2)
C14 C13 H13 121.9
C12 C13 H13 122.0
C13 C14 F2 118.3(2)
C13 C14 C15 124.1(2)
F2 C14 C15 117.6(2)
C14 C15 C10 118.5(2)
C14 C15 H15 120.7
C10 C15 H15 120.8
N2 C16 C17 114.62(13)
N2 C16 H16A 108.7
C17 C16 H16A 108.6
N2 C16 H16B 108.6
C17 C16 H16B 108.6
H16A C16 H16B 107.6
C18 C17 C30 120.00(15)
C18 C17 C16 122.08(14)
C30 C17 C16 117.78(14)
C17 C18 C19 124.14(16)
C17 C18 C23 119.45(15)
C19 C18 C23 116.41(16)
C20 C19 C18 121.66(18)
C20 C19 H19 119.2
C18 C19 H19 119.2
C19 C20 C21 121.32(19)
C19 C20 H20 119.4
C21 C20 H20 119.3
C22 C21 C20 119.56(19)
C22 C21 H21 120.2
C20 C21 H21 120.2
C21 C22 C23 121.36(18)
C21 C22 H22 119.3
C23 C22 H22 119.3
C24 C23 C22 120.98(17)
C24 C23 C18 119.28(16)
C22 C23 C18 119.69(17)
C23 C24 C25 122.22(16)
C23 C24 H24 118.9
C25 C24 H24 118.9
C24 C25 C26 121.74(17)
C24 C25 C30 119.06(16)
C26 C25 C30 119.16(16)
C27 C26 C25 121.57(18)
C27 C26 H26 119.2
C25 C26 H26 119.2
C26 C27 C28 119.71(17)
C26 C27 H27 120.1
C28 C27 H27 120.1
C29 C28 C27 120.71(18)
C29 C28 H28 119.6
C27 C28 H28 119.6
C28 C29 C30 121.84(17)
C28 C29 H29 119.1
C30 C29 H29 119.1
C17 C30 C29 123.11(15)
C17 C30 C25 119.89(15)
C29 C30 C25 116.94(15)
N3 C31 C32 116.27(13)
N3 C31 H31A 108.2
C32 C31 H31A 108.3
N3 C31 H31B 108.2
C32 C31 H31B 108.2
H31A C31 H31B 107.4
C37 C32 C33 119.37(16)
C37 C32 C31 119.03(17)
C33 C32 C31 121.58(17)
C34 C33 C32 118.50(19)
C34 C33 H33 120.8
C32 C33 H33 120.7
F3 C34 C35 118.26(18)
F3 C34 C33 118.2(2)
C35 C34 C33 123.6(2)
C36 C35 C34 116.13(17)
C36 C35 H35 121.9
C34 C35 H35 121.9
F4 C36 C35 118.75(17)
F4 C36 C37 117.9(2)
C35 C36 C37 123.3(2)
C36 C37 C32 119.09(19)
C36 C37 H37 120.5
C32 C37 H37 120.4
N4 C38 C39 111.47(14)
N4 C38 H38A 109.3
C39 C38 H38A 109.4
N4 C38 H38B 109.3
C39 C38 H38B 109.3
H38A C38 H38B 108.0
C52 C39 C40 119.41(16)
C52 C39 C38 118.06(15)
C40 C39 C38 122.52(15)
C39 C40 C45 119.69(15)
C39 C40 C41 123.52(17)
C45 C40 C41 116.78(16)
C42 C41 C40 121.21(19)
C42 C41 H41 119.4
C40 C41 H41 119.4
C41 C42 C43 121.27(19)
C41 C42 H42 119.4
C43 C42 H42 119.4
C44 C43 C42 119.81(19)
C44 C43 H43 120.1
C42 C43 H43 120.1
C43 C44 C45 121.35(19)
C43 C44 H44 119.3
C45 C44 H44 119.3
C46 C45 C44 120.95(17)
C46 C45 C40 119.47(16)
C44 C45 C40 119.56(17)
C47 C46 C45 121.80(17)
C47 C46 H46 119.1
C45 C46 H46 119.1
C46 C47 C48 121.53(17)
C46 C47 C52 119.31(16)
C48 C47 C52 119.13(17)
C49 C48 C47 121.44(19)
C49 C48 H48 119.3
C47 C48 H48 119.3
C48 C49 C50 120.19(18)
C48 C49 H49 119.9
C50 C49 H49 119.9
C51 C50 C49 120.69(18)
C51 C50 H50 119.6
C49 C50 H50 119.7
C50 C51 C52 121.31(18)
C50 C51 H51 119.4
C52 C51 H51 119.3
C39 C52 C47 120.24(15)
C39 C52 C51 122.48(16)
C47 C52 C51 117.23(15)
O1 S1 O3 117.10(12)
O1 S1 O2 115.04(11)
O3 S1 O2 112.44(13)
O1 S1 C53 104.14(10)
O3 S1 C53 103.12(12)
O2 S1 C53 102.62(14)
F7 C53 F6 108.8(2)
F7 C53 F5 105.1(2)
F6 C53 F5 106.5(2)
F7 C53 S1 112.1(2)
F6 C53 S1 112.81(15)
F5 C53 S1 111.05(18)

loop_
_geom_bond_atom_site_label_1
_geom_bond_atom_site_label_2
_geom_bond_distance
Ag1 N2 2.4547(13)
Ag1 N3 2.4911(13)
Ag1 N1 2.4972(14)
Ag1 N4 2.5210(13)
F1 C12 1.352(3)
F2 C14 1.365(3)
F3 C34 1.353(2)
F4 C36 1.354(2)
N1 C1 1.473(2)
N1 C8 1.476(2)
N1 C9 1.480(2)
N2 C2 1.482(2)
N2 C3 1.485(2)
N2 C16 1.491(2)
N3 C5 1.475(2)
N3 C4 1.477(2)
N3 C31 1.484(2)
N4 C6 1.476(2)
N4 C7 1.483(2)
N4 C38 1.485(2)
C1 C2 1.513(2)
C1 H1A 0.9801
C1 H1B 0.9801
C2 H2A 0.9800
C2 H2B 0.9800
C3 C4 1.526(2)
C3 H3A 0.9799
C3 H3B 0.9800
C4 H4A 0.9800
C4 H4B 0.9800
C5 C6 1.517(2)
C5 H5A 0.9801
C5 H5B 0.9799
C6 H6A 0.9800
C6 H6B 0.9800
C7 C8 1.519(2)
C7 H7A 0.9799
C7 H7B 0.9800
C8 H8A 0.9800
C8 H8B 0.9801
C9 C10 1.518(2)
C9 H9A 0.9801
C9 H9B 0.9801
C10 C11 1.390(3)
C10 C15 1.395(3)
C11 C12 1.379(3)
C11 H11 0.9401
C12 C13 1.383(4)
C13 C14 1.357(4)
C13 H13 0.9402
C14 C15 1.379(3)
C15 H15 0.9401
C16 C17 1.512(2)
C16 H16A 0.9800
C16 H16B 0.9801
C17 C18 1.410(2)
C17 C30 1.411(2)
C18 C19 1.433(2)
C18 C23 1.442(2)
C19 C20 1.362(3)
C19 H19 0.9400
C20 C21 1.412(3)
C20 H20 0.9400
C21 C22 1.353(3)
C21 H21 0.9400
C22 C23 1.428(3)
C22 H22 0.9400
C23 C24 1.385(3)
C24 C25 1.388(3)
C24 H24 0.9400
C25 C26 1.434(2)
C25 C30 1.434(2)
C26 C27 1.349(3)
C26 H26 0.9400
C27 C28 1.418(3)
C27 H27 0.9400
C28 C29 1.363(3)
C28 H28 0.9400
C29 C30 1.431(2)
C29 H29 0.9400
C31 C32 1.515(2)
C31 H31A 0.9799
C31 H31B 0.9800
C32 C37 1.386(3)
C32 C33 1.397(3)
C33 C34 1.380(3)
C33 H33 0.9400
C34 C35 1.376(3)
C35 C36 1.370(3)
C35 H35 0.9400
C36 C37 1.382(2)
C37 H37 0.9400
C38 C39 1.512(2)
C38 H38A 0.9801
C38 H38B 0.9801
C39 C52 1.411(2)
C39 C40 1.414(2)
C40 C45 1.436(3)
C40 C41 1.437(2)
C41 C42 1.365(3)
C41 H41 0.9399
C42 C43 1.408(3)
C42 H42 0.9399
C43 C44 1.351(3)
C43 H43 0.9399
C44 C45 1.428(3)
C44 H44 0.9401
C45 C46 1.391(3)
C46 C47 1.383(3)
C46 H46 0.9402
C47 C48 1.429(2)
C47 C52 1.433(2)
C48 C49 1.351(3)
C48 H48 0.9401
C49 C50 1.410(3)
C49 H49 0.9399
C50 C51 1.366(3)
C50 H50 0.9401
C51 C52 1.438(2)
C51 H51 0.9399
S1 O1 1.4223(16)
S1 O3 1.4233(16)
S1 O2 1.4257(17)
S1 C53 1.809(2)
F5 C53 1.331(3)
F6 C53 1.323(3)
F7 C53 1.308(3)
